data_9000122
loop_
_publ_author_name
'Bailey, S. W.'

_publ_section_title
;
 Polymorphism of the kaolin minerals
;
_journal_name_full 'American Mineralogist'
_journal_page_first 1196
_journal_page_last 1209
_journal_volume 48
_journal_year 1963
_chemical_formula_sum 'Al2 H4 O9 Si2'
_chemical_name_mineral Dickite
_space_group_IT_number 9
_symmetry_space_group_name_Hall 'C -2yc'
_symmetry_space_group_name_H-M 'C 1 c 1'
_cell_angle_alpha 90
_cell_angle_beta 103.58
_cell_angle_gamma 90
_cell_formula_units_Z 4
_cell_length_a 5.150
_cell_length_b 8.940
_cell_length_c 14.736
_cell_volume 659.492
_database_code_amcsd 0000126
_exptl_crystal_density_diffrn 2.600
_cod_original_formula_sum 'Si2 Al2 O9 H4'
_cod_database_code 9000122

loop_
_space_group_symop_operation_xyz
x,y,z
1/2+x,1/2+y,z
x,-y,1/2+z
1/2+x,1/2-y,1/2+z

loop_
_atom_site_label
_atom_site_fract_x
_atom_site_fract_y
_atom_site_fract_z
_atom_site_type_symbol
_atom_site_attached_hydrogens
Si1 0.02880 0.34990 0.04050 Si 0
Si2 0.54000 0.17680 0.04020 Si 0
Al1 0.31660 0.49660 0.23200 Al 0
Al2 0.81160 0.33300 0.23060 Al 0
O1 0.03850 0.51270 -0.00610 O 0
O2 0.73550 0.27760 -0.00580 O 0
O3 0.24120 0.23950 0.00580 O 0
O4 0.07200 0.36240 0.15230 O 0
O5 0.64160 0.16870 0.15260 O 0
O-H1 0.57560 0.47420 0.15740 O 1
O-H2 0.05090 0.47670 0.29480 O 1
O-H3 0.55090 0.35510 0.29810 O 1
O-H4 0.96350 0.16680 0.29630 O 1

loop_
_cod_changelog_entry_id
_cod_changelog_entry_author
_cod_changelog_entry_date
_cod_changelog_entry_text
1
;cod-tools version 3.8.0
Id: cif_guess_AMCSD_atom_types 9574 2023-05-10 09:00:05Z saulius
;
2023-05-10T18:45:45+03:00
;Derived atom types and hydrogen counts
from atom names that follow the AMCSD naming convention
(Wat == water, O-H == hydroxyl).
;

loop_
_cod_related_entry_id
_cod_related_entry_database
_cod_related_entry_code
1 AMCSD 0000126
